data_4068421
loop_
_publ_author_name
'Mizuta, Tsutomu'
'Miyaji, Chihiro'
'Katayama, Takafumi'
'Ushio, Jun-ichi'
'Kubo, Kazuyuki'
'Miyoshi, Katsuhiko'

_publ_section_title
;
 Bi- and Trinuclear Complexes of Group 4 Metal and Palladium Bridged by
 OPPh2Groups: Synthesis and High Catalytic Activities in Double
 Hydrophosphinylation of 1-Octyne
;
_journal_issue 2
_journal_name_full Organometallics
_journal_page_first 539
_journal_paper_doi 10.1021/om8008298
_journal_volume 28
_journal_year 2009
_chemical_formula_sum 'C36 H36 Hf O2 P2 Pd'
_chemical_formula_weight 847.48
_chemical_name_systematic
; 
 ? 
;
_space_group_IT_number 14
_symmetry_cell_setting monoclinic
_symmetry_space_group_name_Hall '-P 2yab'
_symmetry_space_group_name_H-M 'P 1 21/a 1'
_atom_sites_solution_hydrogens geom
_atom_sites_solution_primary direct
_atom_sites_solution_secondary difmap
_audit_creation_method SHELXL-97
_cell_angle_alpha 90.00
_cell_angle_beta 93.088(1)
_cell_angle_gamma 90.00
_cell_formula_units_Z 8
_cell_length_a 19.8990(1)
_cell_length_b 10.2630(1)
_cell_length_c 32.4220(1)
_cell_measurement_temperature 200(2)
_cell_volume 6611.72(8)
_computing_cell_refinement 'HKL (Otwinowski, 1997)'
_computing_data_collection 'HKL (Otwinowski, 1997)'
_computing_data_reduction 'HKL (Otwinowski, 1997)'
_computing_structure_refinement 'SHELXL-97 (Sheldrick, 1997)'
_computing_structure_solution 'SHELXS-97 (Sheldrick, 1990)'
_diffrn_ambient_temperature 200(2)
_diffrn_detector_area_resol_mean 10.0
_diffrn_measured_fraction_theta_full 0.988
_diffrn_measured_fraction_theta_max 0.988
_diffrn_measurement_device_type 'Mac Science DIP2030 Imaging Plate'
_diffrn_radiation_monochromator graphite
_diffrn_radiation_source 'fine-focus sealed tube'
_diffrn_radiation_type MoK\a
_diffrn_radiation_wavelength 0.71069
_diffrn_reflns_av_R_equivalents 0.0000
_diffrn_reflns_av_sigmaI/netI 0.0220
_diffrn_reflns_limit_h_max 26
_diffrn_reflns_limit_h_min 0
_diffrn_reflns_limit_k_max 13
_diffrn_reflns_limit_k_min 0
_diffrn_reflns_limit_l_max 42
_diffrn_reflns_limit_l_min -42
_diffrn_reflns_number 15644
_diffrn_reflns_theta_full 27.90
_diffrn_reflns_theta_max 27.90
_diffrn_reflns_theta_min 3.36
_exptl_absorpt_coefficient_mu 3.809
_exptl_absorpt_correction_T_max 0.7648
_exptl_absorpt_correction_T_min 0.3934
_exptl_absorpt_correction_type integration
_exptl_crystal_colour 'pale pink'
_exptl_crystal_density_diffrn 1.703
_exptl_crystal_density_method 'not measured'
_exptl_crystal_description block
_exptl_crystal_F_000 3328
_exptl_crystal_size_max 0.38
_exptl_crystal_size_mid 0.13
_exptl_crystal_size_min 0.13
_refine_diff_density_max 1.981
_refine_diff_density_min -1.955
_refine_diff_density_rms 0.137
_refine_ls_extinction_coef 0.00118(4)
_refine_ls_extinction_expression Fc^*^=kFc[1+0.001xFc^2^\l^3^/sin(2\q)]^-1/4^
_refine_ls_extinction_method SHELXL
_refine_ls_goodness_of_fit_ref 1.040
_refine_ls_hydrogen_treatment constr
_refine_ls_matrix_type full
_refine_ls_number_parameters 762
_refine_ls_number_reflns 15644
_refine_ls_number_restraints 0
_refine_ls_restrained_S_all 1.040
_refine_ls_R_factor_all 0.0336
_refine_ls_R_factor_gt 0.0310
_refine_ls_shift/su_max 0.006
_refine_ls_shift/su_mean 0.000
_refine_ls_structure_factor_coef Fsqd
_refine_ls_weighting_details 'calc w=1/[\s^2^(Fo^2^)+(0.0387P)^2^+27.6883P] where P=(Fo^2^+2Fc^2^)/3'
_refine_ls_weighting_scheme calc
_refine_ls_wR_factor_gt 0.0793
_refine_ls_wR_factor_ref 0.0807
_reflns_number_gt 14605
_reflns_number_total 15644
_reflns_threshold_expression >2sigma(I)
_cod_data_source_file om8008298_si_002.cif
_cod_data_source_block mizuta-3
_cod_original_sg_symbol_H-M P21/a
_cod_database_code 4068421

loop_
_symmetry_equiv_pos_as_xyz
'x, y, z'
'-x+1/2, y+1/2, -z'
'-x, -y, -z'
'x-1/2, -y-1/2, z'

loop_
_atom_site_label
_atom_site_type_symbol
_atom_site_fract_x
_atom_site_fract_y
_atom_site_fract_z
_atom_site_U_iso_or_equiv
_atom_site_adp_type
_atom_site_occupancy
_atom_site_symmetry_multiplicity
_atom_site_calc_flag
_atom_site_refinement_flags
Pd1 Pd 0.214039(13) 0.60853(3) 0.377378(9) 0.01911(7) Uani 1 1 d .
Pd2 Pd 0.471649(12) 0.49365(2) 0.120531(8) 0.01324(6) Uani 1 1 d .
Hf1 Hf 0.005126(7) 0.457219(16) 0.372403(5) 0.02228(5) Uani 1 1 d .
Hf2 Hf 0.324492(6) 0.179257(13) 0.116104(4) 0.01318(5) Uani 1 1 d .
P1 P 0.11441(5) 0.70550(10) 0.35664(3) 0.02266(19) Uani 1 1 d .
P2 P 0.17410(5) 0.40382(10) 0.38693(3) 0.02061(18) Uani 1 1 d .
P3 P 0.36521(4) 0.48911(8) 0.14319(3) 0.01255(15) Uani 1 1 d .
P4 P 0.48673(4) 0.27440(8) 0.11189(3) 0.01430(16) Uani 1 1 d .
O1 O 0.04668(13) 0.6223(3) 0.35550(10) 0.0269(6) Uani 1 1 d .
O2 O 0.09477(13) 0.3832(3) 0.38837(9) 0.0250(6) Uani 1 1 d .
O3 O 0.32795(12) 0.3522(2) 0.14467(8) 0.0166(5) Uani 1 1 d .
O4 O 0.42361(12) 0.1793(2) 0.11096(9) 0.0207(5) Uani 1 1 d .
C1 C 0.2653(2) 0.7860(4) 0.36884(14) 0.0311(9) Uani 1 1 d .
H1 H 0.2882 0.8128 0.3950 0.047 Uiso 1 1 calc R
H2 H 0.2329 0.8533 0.3596 0.047 Uiso 1 1 calc R
H3 H 0.2986 0.7743 0.3479 0.047 Uiso 1 1 calc R
C2 C 0.3113(2) 0.5363(4) 0.39424(14) 0.0298(9) Uani 1 1 d .
H4 H 0.3428 0.5637 0.3737 0.045 Uiso 1 1 calc R
H5 H 0.3100 0.4409 0.3954 0.045 Uiso 1 1 calc R
H6 H 0.3262 0.5708 0.4214 0.045 Uiso 1 1 calc R
C3 C 0.1134(2) 0.7639(4) 0.30288(13) 0.0267(8) Uani 1 1 d .
C4 C 0.1693(2) 0.7473(4) 0.27991(14) 0.0313(9) Uani 1 1 d .
H7 H 0.2083 0.7063 0.2921 0.038 Uiso 1 1 calc R
C5 C 0.1693(3) 0.7898(5) 0.23922(15) 0.0385(10) Uani 1 1 d .
H8 H 0.2081 0.7773 0.2238 0.046 Uiso 1 1 calc R
C6 C 0.1130(3) 0.8502(5) 0.22118(16) 0.0408(11) Uani 1 1 d .
H9 H 0.1136 0.8834 0.1939 0.049 Uiso 1 1 calc R
C7 C 0.0570(3) 0.8615(7) 0.24276(19) 0.0576(17) Uani 1 1 d .
H10 H 0.0175 0.8991 0.2299 0.069 Uiso 1 1 calc R
C8 C 0.0564(3) 0.8194(7) 0.28302(19) 0.0549(17) Uani 1 1 d .
H11 H 0.0164 0.8282 0.2976 0.066 Uiso 1 1 calc R
C9 C 0.0894(2) 0.8440(4) 0.38843(15) 0.0316(9) Uani 1 1 d .
C10 C 0.1323(3) 0.8887(6) 0.42012(17) 0.0439(12) Uani 1 1 d .
H12 H 0.1764 0.8538 0.4236 0.053 Uiso 1 1 calc R
C11 C 0.1115(3) 0.9849(7) 0.4473(2) 0.0620(17) Uani 1 1 d .
H13 H 0.1419 1.0162 0.4686 0.074 Uiso 1 1 calc R
C12 C 0.0478(4) 1.0338(6) 0.4433(2) 0.0638(18) Uani 1 1 d .
H14 H 0.0338 1.0982 0.4621 0.077 Uiso 1 1 calc R
C13 C 0.0041(3) 0.9902(6) 0.4123(3) 0.0602(18) Uani 1 1 d .
H15 H -0.0403 1.0239 0.4094 0.072 Uiso 1 1 calc R
C14 C 0.0254(3) 0.8962(5) 0.3851(2) 0.0534(15) Uani 1 1 d .
H16 H -0.0050 0.8669 0.3635 0.064 Uiso 1 1 calc R
C15 C 0.19728(19) 0.2913(4) 0.34678(13) 0.0235(7) Uani 1 1 d .
C16 C 0.1692(3) 0.1677(4) 0.34442(17) 0.0387(11) Uani 1 1 d .
H17 H 0.1378 0.1420 0.3639 0.046 Uiso 1 1 calc R
C17 C 0.1867(3) 0.0809(4) 0.31391(17) 0.0403(11) Uani 1 1 d .
H18 H 0.1663 -0.0027 0.3120 0.048 Uiso 1 1 calc R
C18 C 0.2336(2) 0.1167(5) 0.28639(14) 0.0354(10) Uani 1 1 d .
H19 H 0.2470 0.0565 0.2661 0.042 Uiso 1 1 calc R
C19 C 0.2613(2) 0.2401(5) 0.28820(14) 0.0364(10) Uani 1 1 d .
H20 H 0.2934 0.2647 0.2690 0.044 Uiso 1 1 calc R
C20 C 0.2428(2) 0.3282(4) 0.31776(13) 0.0289(9) Uani 1 1 d .
H21 H 0.2611 0.4137 0.3183 0.035 Uiso 1 1 calc R
C21 C 0.2046(2) 0.3204(4) 0.43422(13) 0.0245(8) Uani 1 1 d .
C22 C 0.1779(3) 0.3568(5) 0.47113(15) 0.0397(11) Uani 1 1 d .
H22 H 0.1451 0.4240 0.4712 0.048 Uiso 1 1 calc R
C23 C 0.1984(3) 0.2968(6) 0.50802(15) 0.0474(13) Uani 1 1 d .
H23 H 0.1788 0.3216 0.5329 0.057 Uiso 1 1 calc R
C24 C 0.2471(3) 0.2010(5) 0.50851(15) 0.0404(11) Uani 1 1 d .
H24 H 0.2614 0.1598 0.5337 0.049 Uiso 1 1 calc R
C25 C 0.2747(3) 0.1660(6) 0.47243(17) 0.0499(15) Uani 1 1 d .
H25 H 0.3086 0.1009 0.4727 0.060 Uiso 1 1 calc R
C26 C 0.2535(3) 0.2245(6) 0.43529(16) 0.0455(13) Uani 1 1 d .
H26 H 0.2729 0.1984 0.4104 0.055 Uiso 1 1 calc R
C27 C -0.0118(4) 0.2616(7) 0.3276(2) 0.069(2) Uani 1 1 d .
H27 H 0.0062 0.1814 0.3378 0.082 Uiso 1 1 calc R
C28 C 0.0217(4) 0.3497(9) 0.3040(2) 0.072(2) Uani 1 1 d .
H28 H 0.0662 0.3410 0.2952 0.087 Uiso 1 1 calc R
C29 C -0.0215(4) 0.4531(8) 0.2954(2) 0.070(2) Uani 1 1 d .
H29 H -0.0115 0.5271 0.2792 0.084 Uiso 1 1 calc R
C30 C -0.0812(4) 0.4323(8) 0.3140(2) 0.070(2) Uani 1 1 d .
H30 H -0.1188 0.4895 0.3135 0.084 Uiso 1 1 calc R
C31 C -0.0762(3) 0.3089(7) 0.3342(3) 0.071(2) Uani 1 1 d .
H31 H -0.1098 0.2671 0.3492 0.086 Uiso 1 1 calc R
C32 C -0.0658(3) 0.3828(6) 0.4294(2) 0.0591(18) Uani 1 1 d .
H32 H -0.0815 0.2954 0.4283 0.071 Uiso 1 1 calc R
C33 C -0.0995(3) 0.4918(6) 0.4111(2) 0.0610(19) Uani 1 1 d .
H33 H -0.1418 0.4916 0.3960 0.073 Uiso 1 1 calc R
C34 C -0.0580(4) 0.6000(6) 0.4197(2) 0.0612(18) Uani 1 1 d .
H34 H -0.0677 0.6871 0.4115 0.073 Uiso 1 1 calc R
C35 C -0.0002(4) 0.5593(7) 0.4424(2) 0.0634(18) Uani 1 1 d .
H35 H 0.0365 0.6130 0.4516 0.076 Uiso 1 1 calc R
C36 C -0.0060(3) 0.4250(7) 0.44896(18) 0.0567(16) Uani 1 1 d .
H36 H 0.0256 0.3720 0.4642 0.068 Uiso 1 1 calc R
C37 C 0.4723(2) 0.6979(3) 0.12903(13) 0.0231(7) Uani 1 1 d .
H37 H 0.4956 0.7190 0.1556 0.035 Uiso 1 1 calc R
H38 H 0.4259 0.7300 0.1288 0.035 Uiso 1 1 calc R
H39 H 0.4957 0.7393 0.1067 0.035 Uiso 1 1 calc R
C38 C 0.57084(18) 0.5185(4) 0.10184(14) 0.0265(8) Uani 1 1 d .
H40 H 0.5696 0.5552 0.0739 0.040 Uiso 1 1 calc R
H41 H 0.5937 0.4339 0.1020 0.040 Uiso 1 1 calc R
H42 H 0.5953 0.5778 0.1210 0.040 Uiso 1 1 calc R
C39 C 0.30103(16) 0.5893(3) 0.11594(11) 0.0150(6) Uani 1 1 d .
C40 C 0.31335(19) 0.6426(4) 0.07762(11) 0.0188(7) Uani 1 1 d .
H43 H 0.3570 0.6358 0.0673 0.023 Uiso 1 1 calc R
C41 C 0.2624(2) 0.7060(4) 0.05428(12) 0.0266(8) Uani 1 1 d .
H44 H 0.2713 0.7428 0.0283 0.032 Uiso 1 1 calc R
C42 C 0.1989(2) 0.7149(4) 0.06915(14) 0.0310(9) Uani 1 1 d .
H45 H 0.1641 0.7581 0.0533 0.037 Uiso 1 1 calc R
C43 C 0.1856(2) 0.6614(4) 0.10712(15) 0.0301(9) Uani 1 1 d .
H46 H 0.1418 0.6683 0.1172 0.036 Uiso 1 1 calc R
C44 C 0.23609(18) 0.5975(4) 0.13050(12) 0.0218(7) Uani 1 1 d .
H47 H 0.2266 0.5596 0.1563 0.026 Uiso 1 1 calc R
C45 C 0.36359(17) 0.5437(3) 0.19661(11) 0.0157(6) Uani 1 1 d .
C46 C 0.3486(2) 0.6714(4) 0.20726(13) 0.0275(8) Uani 1 1 d .
H48 H 0.3353 0.7323 0.1863 0.033 Uiso 1 1 calc R
C47 C 0.3529(3) 0.7105(5) 0.24852(14) 0.0387(11) Uani 1 1 d .
H49 H 0.3427 0.7980 0.2555 0.046 Uiso 1 1 calc R
C48 C 0.3717(2) 0.6239(6) 0.27907(14) 0.0398(11) Uani 1 1 d .
H50 H 0.3738 0.6507 0.3072 0.048 Uiso 1 1 calc R
C49 C 0.3877(3) 0.4979(5) 0.26895(14) 0.0397(11) Uani 1 1 d .
H51 H 0.4012 0.4381 0.2902 0.048 Uiso 1 1 calc R
C50 C 0.3842(2) 0.4573(4) 0.22791(14) 0.0293(9) Uani 1 1 d .
H52 H 0.3960 0.3704 0.2212 0.035 Uiso 1 1 calc R
C51 C 0.52383(17) 0.2307(4) 0.06328(11) 0.0187(7) Uani 1 1 d .
C52 C 0.5651(3) 0.1224(5) 0.05895(15) 0.0375(11) Uani 1 1 d .
H53 H 0.5781 0.0711 0.0824 0.045 Uiso 1 1 calc R
C53 C 0.5875(3) 0.0890(6) 0.02059(18) 0.0522(15) Uani 1 1 d .
H54 H 0.6166 0.0164 0.0181 0.063 Uiso 1 1 calc R
C54 C 0.5676(3) 0.1602(5) -0.01400(16) 0.0447(12) Uani 1 1 d .
H55 H 0.5811 0.1341 -0.0404 0.054 Uiso 1 1 calc R
C55 C 0.5281(3) 0.2696(6) -0.01013(15) 0.0417(11) Uani 1 1 d .
H56 H 0.5153 0.3205 -0.0337 0.050 Uiso 1 1 calc R
C56 C 0.5071(2) 0.3048(5) 0.02855(14) 0.0323(9) Uani 1 1 d .
H57 H 0.4807 0.3813 0.0312 0.039 Uiso 1 1 calc R
C57 C 0.54056(17) 0.1989(4) 0.15236(12) 0.0203(7) Uani 1 1 d .
C58 C 0.5788(2) 0.2742(5) 0.18019(14) 0.0314(9) Uani 1 1 d .
H58 H 0.5782 0.3664 0.1776 0.038 Uiso 1 1 calc R
C59 C 0.6182(3) 0.2165(7) 0.21191(16) 0.0490(13) Uani 1 1 d .
H59 H 0.6444 0.2691 0.2307 0.059 Uiso 1 1 calc R
C60 C 0.6191(3) 0.0823(6) 0.21606(17) 0.0496(14) Uani 1 1 d .
H60 H 0.6466 0.0429 0.2374 0.060 Uiso 1 1 calc R
C61 C 0.5803(3) 0.0061(5) 0.18937(17) 0.0415(11) Uani 1 1 d .
H61 H 0.5809 -0.0859 0.1925 0.050 Uiso 1 1 calc R
C62 C 0.5403(2) 0.0627(4) 0.15783(14) 0.0293(9) Uani 1 1 d .
H62 H 0.5127 0.0095 0.1399 0.035 Uiso 1 1 calc R
C63 C 0.2520(3) 0.3006(5) 0.06256(16) 0.0423(12) Uani 1 1 d .
H63 H 0.2275 0.3749 0.0706 0.051 Uiso 1 1 calc R
C64 C 0.2290(2) 0.1706(7) 0.06304(16) 0.0560(18) Uani 1 1 d .
H64 H 0.1868 0.1407 0.0717 0.067 Uiso 1 1 calc R
C65 C 0.2833(3) 0.0911(5) 0.04737(15) 0.0390(11) Uani 1 1 d .
H65 H 0.2837 -0.0008 0.0439 0.047 Uiso 1 1 calc R
C66 C 0.3332(2) 0.1772(5) 0.03883(14) 0.0358(10) Uani 1 1 d .
H66 H 0.3748 0.1542 0.0277 0.043 Uiso 1 1 calc R
C67 C 0.3144(3) 0.3017(5) 0.04875(14) 0.0383(11) Uani 1 1 d .
H67 H 0.3415 0.3772 0.0462 0.046 Uiso 1 1 calc R
C68 C 0.2971(4) -0.0440(5) 0.13928(16) 0.066(2) Uani 1 1 d .
H68 H 0.2910 -0.1082 0.1183 0.079 Uiso 1 1 calc R
C69 C 0.2465(3) 0.0448(8) 0.1554(2) 0.070(2) Uani 1 1 d .
H69 H 0.2000 0.0488 0.1473 0.084 Uiso 1 1 calc R
C70 C 0.2793(4) 0.1184(6) 0.18379(19) 0.0574(18) Uani 1 1 d .
H70 H 0.2593 0.1853 0.1992 0.069 Uiso 1 1 calc R
C71 C 0.3425(4) 0.0862(5) 0.18736(18) 0.0555(17) Uani 1 1 d .
H71 H 0.3751 0.1268 0.2056 0.067 Uiso 1 1 calc R
C72 C 0.3555(3) -0.0115(5) 0.1620(2) 0.0498(15) Uani 1 1 d .
H72 H 0.3980 -0.0523 0.1599 0.060 Uiso 1 1 calc R

loop_
_atom_site_aniso_label
_atom_site_aniso_U_11
_atom_site_aniso_U_22
_atom_site_aniso_U_33
_atom_site_aniso_U_23
_atom_site_aniso_U_13
_atom_site_aniso_U_12
Pd1 0.01538(12) 0.01986(13) 0.02169(13) 0.00241(10) -0.00284(10) -0.00168(10)
Pd2 0.01025(11) 0.01126(11) 0.01850(12) -0.00153(9) 0.00350(9) -0.00018(8)
Hf1 0.01565(8) 0.02314(9) 0.02820(9) 0.00033(6) 0.00250(6) -0.00375(6)
Hf2 0.01157(7) 0.01142(7) 0.01673(7) -0.00181(5) 0.00237(5) -0.00147(5)
P1 0.0177(4) 0.0189(4) 0.0308(5) 0.0052(4) -0.0043(4) -0.0021(4)
P2 0.0179(4) 0.0199(4) 0.0241(5) 0.0052(4) 0.0015(3) 0.0017(3)
P3 0.0118(4) 0.0101(4) 0.0160(4) -0.0010(3) 0.0038(3) 0.0015(3)
P4 0.0098(3) 0.0129(4) 0.0205(4) -0.0025(3) 0.0032(3) 0.0023(3)
O1 0.0175(12) 0.0242(14) 0.0385(17) 0.0068(12) -0.0026(11) -0.0037(11)
O2 0.0154(12) 0.0242(14) 0.0357(16) 0.0063(11) 0.0037(11) 0.0010(10)
O3 0.0171(11) 0.0114(11) 0.0218(12) -0.0033(9) 0.0073(9) -0.0003(9)
O4 0.0107(11) 0.0176(12) 0.0341(15) -0.0047(10) 0.0051(10) 0.0004(9)
C1 0.029(2) 0.032(2) 0.032(2) -0.0001(17) -0.0036(17) -0.0078(17)
C2 0.0173(17) 0.038(2) 0.033(2) 0.0021(18) -0.0058(15) 0.0006(16)
C3 0.0252(19) 0.0236(19) 0.030(2) 0.0061(16) -0.0060(15) -0.0032(15)
C4 0.032(2) 0.034(2) 0.027(2) -0.0051(17) -0.0052(16) 0.0072(18)
C5 0.040(3) 0.048(3) 0.027(2) -0.008(2) 0.0009(18) -0.001(2)
C6 0.050(3) 0.041(3) 0.031(2) 0.009(2) -0.007(2) 0.000(2)
C7 0.045(3) 0.079(4) 0.047(3) 0.034(3) -0.008(2) 0.018(3)
C8 0.030(2) 0.085(5) 0.049(3) 0.030(3) 0.001(2) 0.011(3)
C9 0.033(2) 0.0219(19) 0.040(2) 0.0037(17) -0.0006(18) -0.0013(17)
C10 0.037(2) 0.055(3) 0.039(3) -0.010(2) 0.000(2) 0.000(2)
C11 0.056(4) 0.075(4) 0.055(4) -0.026(3) 0.004(3) -0.007(3)
C12 0.062(4) 0.049(3) 0.083(5) -0.024(3) 0.020(4) -0.002(3)
C13 0.043(3) 0.040(3) 0.098(5) -0.016(3) 0.005(3) 0.012(3)
C14 0.047(3) 0.031(3) 0.081(4) -0.015(3) -0.012(3) 0.011(2)
C15 0.0228(18) 0.0213(18) 0.0265(19) 0.0049(14) 0.0022(14) 0.0023(14)
C16 0.047(3) 0.021(2) 0.050(3) 0.0018(19) 0.018(2) -0.0039(19)
C17 0.055(3) 0.021(2) 0.045(3) 0.0012(19) 0.005(2) -0.003(2)
C18 0.041(2) 0.036(2) 0.028(2) -0.0068(18) -0.0014(18) 0.007(2)
C19 0.035(2) 0.051(3) 0.024(2) -0.0044(19) 0.0033(17) -0.010(2)
C20 0.028(2) 0.036(2) 0.0233(19) -0.0004(16) 0.0006(15) -0.0090(17)
C21 0.0248(18) 0.0225(18) 0.0263(19) 0.0073(15) 0.0023(15) -0.0002(15)
C22 0.048(3) 0.043(3) 0.027(2) -0.0091(19) -0.0063(19) 0.019(2)
C23 0.061(3) 0.060(3) 0.021(2) -0.004(2) -0.003(2) 0.017(3)
C24 0.044(3) 0.050(3) 0.027(2) 0.013(2) -0.0025(19) 0.007(2)
C25 0.050(3) 0.060(3) 0.040(3) 0.023(3) 0.012(2) 0.029(3)
C26 0.048(3) 0.058(3) 0.032(2) 0.021(2) 0.020(2) 0.030(3)
C27 0.077(5) 0.046(3) 0.079(5) -0.029(3) -0.031(4) -0.001(3)
C28 0.086(5) 0.090(5) 0.039(3) -0.031(4) -0.004(3) -0.010(5)
C29 0.091(5) 0.080(5) 0.036(3) -0.001(3) -0.026(3) -0.026(4)
C30 0.054(4) 0.068(4) 0.083(5) -0.013(4) -0.038(4) -0.006(3)
C31 0.052(4) 0.065(4) 0.094(6) -0.013(4) -0.021(4) -0.032(3)
C32 0.050(3) 0.050(3) 0.081(5) 0.024(3) 0.040(3) 0.009(3)
C33 0.038(3) 0.060(4) 0.088(5) 0.024(3) 0.037(3) 0.018(3)
C34 0.078(4) 0.047(3) 0.063(4) 0.005(3) 0.042(4) 0.019(3)
C35 0.081(5) 0.070(4) 0.042(3) -0.017(3) 0.027(3) 0.000(4)
C36 0.064(4) 0.073(4) 0.036(3) 0.013(3) 0.026(3) 0.021(3)
C37 0.0287(19) 0.0107(15) 0.030(2) -0.0052(13) 0.0022(15) -0.0026(14)
C38 0.0133(16) 0.030(2) 0.038(2) -0.0021(17) 0.0107(15) -0.0058(14)
C39 0.0130(14) 0.0132(14) 0.0189(16) -0.0019(12) 0.0013(12) 0.0013(12)
C40 0.0232(17) 0.0183(16) 0.0149(16) -0.0015(13) -0.0002(13) 0.0008(14)
C41 0.039(2) 0.0213(18) 0.0186(18) 0.0016(14) -0.0046(16) 0.0034(16)
C42 0.031(2) 0.028(2) 0.033(2) -0.0026(17) -0.0138(17) 0.0096(17)
C43 0.0157(17) 0.033(2) 0.041(2) -0.0076(18) -0.0016(16) 0.0051(16)
C44 0.0184(16) 0.0211(17) 0.0264(19) 0.0024(14) 0.0059(14) 0.0041(14)
C45 0.0158(15) 0.0163(16) 0.0153(15) -0.0003(12) 0.0035(12) -0.0001(12)
C46 0.042(2) 0.0201(18) 0.0197(18) -0.0048(14) -0.0015(16) 0.0091(16)
C47 0.048(3) 0.041(3) 0.027(2) -0.0170(19) -0.0004(19) 0.014(2)
C48 0.037(2) 0.063(3) 0.020(2) -0.008(2) 0.0037(17) -0.002(2)
C49 0.050(3) 0.047(3) 0.021(2) 0.0101(19) -0.0055(19) -0.008(2)
C50 0.037(2) 0.0228(19) 0.028(2) 0.0064(16) -0.0037(17) -0.0001(17)
C51 0.0148(15) 0.0186(16) 0.0230(17) -0.0030(13) 0.0050(13) 0.0007(13)
C52 0.048(3) 0.032(2) 0.033(2) -0.0026(18) 0.014(2) 0.020(2)
C53 0.074(4) 0.046(3) 0.039(3) -0.009(2) 0.018(3) 0.028(3)
C54 0.060(3) 0.048(3) 0.028(2) -0.010(2) 0.020(2) 0.006(2)
C55 0.046(3) 0.056(3) 0.025(2) 0.007(2) 0.0119(19) 0.008(2)
C56 0.035(2) 0.036(2) 0.026(2) 0.0038(17) 0.0101(17) 0.0117(18)
C57 0.0142(15) 0.0248(18) 0.0222(17) -0.0002(14) 0.0048(13) 0.0026(13)
C58 0.032(2) 0.035(2) 0.027(2) 0.0001(17) 0.0005(16) -0.0054(18)
C59 0.046(3) 0.071(4) 0.028(2) 0.000(2) -0.010(2) -0.010(3)
C60 0.046(3) 0.066(4) 0.036(3) 0.020(3) -0.008(2) 0.016(3)
C61 0.044(3) 0.037(3) 0.044(3) 0.013(2) 0.005(2) 0.015(2)
C62 0.028(2) 0.0242(19) 0.036(2) 0.0021(16) 0.0023(17) 0.0071(16)
C63 0.046(3) 0.048(3) 0.031(2) -0.004(2) -0.014(2) 0.011(2)
C64 0.024(2) 0.112(6) 0.031(3) 0.012(3) -0.0079(19) -0.025(3)
C65 0.057(3) 0.030(2) 0.029(2) -0.0056(18) -0.010(2) -0.011(2)
C66 0.036(2) 0.049(3) 0.022(2) -0.0087(18) 0.0020(17) -0.006(2)
C67 0.057(3) 0.034(2) 0.023(2) 0.0012(17) -0.004(2) 0.000(2)
C68 0.145(7) 0.027(2) 0.026(2) 0.0005(19) 0.004(3) -0.042(3)
C69 0.024(2) 0.097(5) 0.088(5) 0.068(5) 0.004(3) -0.011(3)
C70 0.096(5) 0.036(3) 0.043(3) 0.011(2) 0.035(3) 0.013(3)
C71 0.094(5) 0.032(3) 0.038(3) 0.016(2) -0.019(3) -0.022(3)
C72 0.036(3) 0.041(3) 0.074(4) 0.035(3) 0.021(3) 0.008(2)

loop_
_atom_type_symbol
_atom_type_description
_atom_type_scat_dispersion_real
_atom_type_scat_dispersion_imag
_atom_type_scat_source
C C 0.0033 0.0016 'International Tables Vol C Tables 4.2.6.8 and 6.1.1.4'
H H 0.0000 0.0000 'International Tables Vol C Tables 4.2.6.8 and 6.1.1.4'
Hf Hf -0.5830 6.1852 'International Tables Vol C Tables 4.2.6.8 and 6.1.1.4'
O O 0.0106 0.0060 'International Tables Vol C Tables 4.2.6.8 and 6.1.1.4'
P P 0.1023 0.0942 'International Tables Vol C Tables 4.2.6.8 and 6.1.1.4'
Pd Pd -0.9988 1.0072 'International Tables Vol C Tables 4.2.6.8 and 6.1.1.4'

loop_
_geom_angle_atom_site_label_1
_geom_angle_atom_site_label_2
_geom_angle_atom_site_label_3
_geom_angle
C1 Pd1 C2 83.94(18)
C1 Pd1 P2 171.58(13)
C2 Pd1 P2 87.87(13)
C1 Pd1 P1 90.19(13)
C2 Pd1 P1 174.00(13)
P2 Pd1 P1 97.95(4)
C38 Pd2 C37 85.33(16)
C38 Pd2 P3 173.90(12)
C37 Pd2 P3 88.70(11)
C38 Pd2 P4 87.29(12)
C37 Pd2 P4 172.14(11)
P3 Pd2 P4 98.61(3)
O1 Hf1 O2 90.95(11)
O1 Hf1 C27 125.1(2)
O2 Hf1 C27 86.26(19)
O1 Hf1 C30 99.1(2)
O2 Hf1 C30 137.0(2)
C27 Hf1 C30 53.9(2)
O1 Hf1 C31 130.9(2)
O2 Hf1 C31 116.4(2)
C27 Hf1 C31 32.5(2)
C30 Hf1 C31 33.2(2)
O1 Hf1 C32 136.67(19)
O2 Hf1 C32 103.04(17)
C27 Hf1 C32 96.9(3)
C30 Hf1 C32 97.8(3)
C31 Hf1 C32 78.7(3)
O1 Hf1 C35 86.1(2)
O2 Hf1 C35 90.3(2)
C27 Hf1 C35 148.7(3)
C30 Hf1 C35 131.9(3)
C31 Hf1 C35 130.2(3)
C32 Hf1 C35 53.6(2)
O1 Hf1 C34 84.24(17)
O2 Hf1 C34 122.5(2)
C27 Hf1 C34 140.5(3)
C30 Hf1 C34 100.2(3)
C31 Hf1 C34 109.1(3)
C32 Hf1 C34 53.6(2)
C35 Hf1 C34 32.3(2)
O1 Hf1 C33 112.83(17)
O2 Hf1 C33 133.00(19)
C27 Hf1 C33 108.4(3)
C30 Hf1 C33 80.7(3)
C31 Hf1 C33 78.6(3)
C32 Hf1 C33 32.83(19)
C35 Hf1 C33 54.0(3)
C34 Hf1 C33 32.5(2)
O1 Hf1 C28 93.1(2)
O2 Hf1 C28 84.5(2)
C27 Hf1 C28 32.0(3)
C30 Hf1 C28 53.5(3)
C31 Hf1 C28 53.7(3)
C32 Hf1 C28 128.5(3)
C35 Hf1 C28 174.7(3)
C34 Hf1 C28 152.9(3)
C33 Hf1 C28 130.8(3)
O1 Hf1 C29 79.0(2)
O2 Hf1 C29 113.0(2)
C27 Hf1 C29 52.8(3)
C30 Hf1 C29 31.8(3)
C31 Hf1 C29 53.4(3)
C32 Hf1 C29 128.9(3)
C35 Hf1 C29 152.3(3)
C34 Hf1 C29 122.0(3)
C33 Hf1 C29 111.1(3)
C28 Hf1 C29 31.9(3)
O1 Hf1 C36 116.4(2)
O2 Hf1 C36 79.54(17)
C27 Hf1 C36 116.8(3)
C30 Hf1 C36 129.6(3)
C31 Hf1 C36 108.6(3)
C32 Hf1 C36 32.0(2)
C35 Hf1 C36 32.3(2)
C34 Hf1 C36 53.3(2)
C33 Hf1 C36 53.8(2)
C28 Hf1 C36 146.3(3)
C29 Hf1 C36 160.9(3)
O4 Hf2 O3 91.66(10)
O4 Hf2 C69 133.96(16)
O3 Hf2 C69 105.2(2)
O4 Hf2 C68 105.1(2)
O3 Hf2 C68 132.96(15)
C69 Hf2 C68 34.6(3)
O4 Hf2 C70 118.7(2)
O3 Hf2 C70 79.63(16)
C69 Hf2 C70 31.1(2)
C68 Hf2 C70 53.6(2)
O4 Hf2 C64 131.63(15)
O3 Hf2 C64 110.87(19)
C69 Hf2 C64 82.0(2)
C68 Hf2 C64 90.2(2)
C70 Hf2 C64 107.5(2)
O4 Hf2 C65 101.81(15)
O3 Hf2 C65 137.24(14)
C69 Hf2 C65 94.2(2)
C68 Hf2 C65 82.47(17)
C70 Hf2 C65 125.2(2)
C64 Hf2 C65 34.1(2)
O4 Hf2 C71 89.1(2)
O3 Hf2 C71 84.95(16)
C69 Hf2 C71 51.4(2)
C68 Hf2 C71 52.56(18)
C70 Hf2 C71 30.1(2)
C64 Hf2 C71 133.4(2)
C65 Hf2 C71 134.95(17)
O4 Hf2 C72 80.62(14)
O3 Hf2 C72 114.53(18)
C69 Hf2 C72 53.36(18)
C68 Hf2 C72 32.1(2)
C70 Hf2 C72 51.20(19)
C64 Hf2 C72 122.3(2)
C65 Hf2 C72 107.7(2)
C71 Hf2 C72 30.7(2)
O4 Hf2 C67 87.73(15)
O3 Hf2 C67 87.58(13)
C69 Hf2 C67 134.5(2)
C68 Hf2 C67 135.63(17)
C70 Hf2 C67 150.7(2)
C64 Hf2 C67 52.96(18)
C65 Hf2 C67 53.20(16)
C71 Hf2 C67 171.80(17)
C72 Hf2 C67 155.09(19)
O4 Hf2 C66 78.17(14)
O3 Hf2 C66 117.70(14)
C69 Hf2 C66 125.8(2)
C68 Hf2 C66 108.74(17)
C70 Hf2 C66 156.8(2)
C64 Hf2 C66 53.50(17)
C65 Hf2 C66 31.63(16)
C71 Hf2 C66 153.9(2)
C72 Hf2 C66 123.6(2)
C67 Hf2 C66 31.66(16)
O4 Hf2 C63 118.33(16)
O3 Hf2 C63 83.39(14)
C69 Hf2 C63 106.14(19)
C68 Hf2 C63 122.5(2)
C70 Hf2 C63 120.6(2)
C64 Hf2 C63 32.6(2)
C65 Hf2 C63 54.42(17)
C71 Hf2 C63 150.4(2)
C72 Hf2 C63 154.6(2)
C67 Hf2 C63 30.86(18)
C66 Hf2 C63 52.26(17)
O1 P1 C9 99.99(19)
O1 P1 C3 100.73(17)
C9 P1 C3 106.8(2)
O1 P1 Pd1 119.47(11)
C9 P1 Pd1 115.33(15)
C3 P1 Pd1 112.62(14)
O2 P2 C15 103.08(18)
O2 P2 C21 101.38(17)
C15 P2 C21 102.53(18)
O2 P2 Pd1 118.68(11)
C15 P2 Pd1 112.68(13)
C21 P2 Pd1 116.36(14)
O3 P3 C45 102.18(15)
O3 P3 C39 101.32(15)
C45 P3 C39 103.80(16)
O3 P3 Pd2 118.07(9)
C45 P3 Pd2 111.37(11)
C39 P3 Pd2 118.00(11)
O4 P4 C57 100.71(16)
O4 P4 C51 100.84(16)
C57 P4 C51 105.49(16)
O4 P4 Pd2 119.81(10)
C57 P4 Pd2 113.94(13)
C51 P4 Pd2 114.05(12)
P1 O1 Hf1 144.98(18)
P2 O2 Hf1 145.05(17)
P3 O3 Hf2 140.70(15)
P4 O4 Hf2 141.71(15)
Pd1 C1 H1 109.5
Pd1 C1 H2 109.5
H1 C1 H2 109.5
Pd1 C1 H3 109.5
H1 C1 H3 109.5
H2 C1 H3 109.5
Pd1 C2 H4 109.5
Pd1 C2 H5 109.5
H4 C2 H5 109.5
Pd1 C2 H6 109.5
H4 C2 H6 109.5
H5 C2 H6 109.5
C4 C3 C8 117.4(4)
C4 C3 P1 120.1(3)
C8 C3 P1 122.4(4)
C3 C4 C5 121.0(4)
C3 C4 H7 119.5
C5 C4 H7 119.5
C6 C5 C4 120.0(5)
C6 C5 H8 120.0
C4 C5 H8 120.0
C7 C6 C5 119.5(5)
C7 C6 H9 120.3
C5 C6 H9 120.3
C6 C7 C8 120.9(5)
C6 C7 H10 119.6
C8 C7 H10 119.6
C7 C8 C3 121.2(5)
C7 C8 H11 119.4
C3 C8 H11 119.4
C10 C9 C14 117.4(5)
C10 C9 P1 120.0(4)
C14 C9 P1 122.2(4)
C9 C10 C11 120.8(5)
C9 C10 H12 119.6
C11 C10 H12 119.6
C12 C11 C10 120.3(6)
C12 C11 H13 119.8
C10 C11 H13 119.8
C11 C12 C13 120.0(6)
C11 C12 H14 120.0
C13 C12 H14 120.0
C12 C13 C14 119.4(6)
C12 C13 H15 120.3
C14 C13 H15 120.3
C9 C14 C13 122.2(6)
C9 C14 H16 118.9
C13 C14 H16 118.9
C16 C15 C20 119.1(4)
C16 C15 P2 120.3(3)
C20 C15 P2 120.7(3)
C15 C16 C17 120.7(4)
C15 C16 H17 119.7
C17 C16 H17 119.7
C18 C17 C16 119.7(4)
C18 C17 H18 120.2
C16 C17 H18 120.2
C17 C18 C19 120.0(4)
C17 C18 H19 120.0
C19 C18 H19 120.0
C18 C19 C20 120.6(4)
C18 C19 H20 119.7
C20 C19 H20 119.7
C19 C20 C15 119.9(4)
C19 C20 H21 120.1
C15 C20 H21 120.1
C26 C21 C22 118.1(4)
C26 C21 P2 123.7(3)
C22 C21 P2 118.2(3)
C21 C22 C23 121.1(4)
C21 C22 H22 119.4
C23 C22 H22 119.4
C24 C23 C22 120.0(5)
C24 C23 H23 120.0
C22 C23 H23 120.0
C25 C24 C23 119.5(4)
C25 C24 H24 120.3
C23 C24 H24 120.3
C24 C25 C26 120.7(5)
C24 C25 H25 119.6
C26 C25 H25 119.6
C21 C26 C25 120.6(5)
C21 C26 H26 119.7
C25 C26 H26 119.7
C28 C27 C31 109.4(7)
C28 C27 Hf1 75.0(4)
C31 C27 Hf1 74.2(4)
C28 C27 H27 125.3
C31 C27 H27 125.3
Hf1 C27 H27 117.4
C27 C28 C29 107.5(8)
C27 C28 Hf1 73.0(4)
C29 C28 Hf1 74.4(4)
C27 C28 H28 126.2
C29 C28 H28 126.2
Hf1 C28 H28 118.3
C30 C29 C28 109.5(7)
C30 C29 Hf1 73.1(4)
C28 C29 Hf1 73.7(4)
C30 C29 H29 125.3
C28 C29 H29 125.3
Hf1 C29 H29 119.7
C29 C30 C31 107.3(7)
C29 C30 Hf1 75.1(3)
C31 C30 Hf1 73.4(3)
C29 C30 H30 126.3
C31 C30 H30 126.3
Hf1 C30 H30 117.3
C27 C31 C30 106.3(7)
C27 C31 Hf1 73.3(3)
C30 C31 Hf1 73.4(3)
C27 C31 H31 126.9
C30 C31 H31 126.9
Hf1 C31 H31 118.5
C36 C32 C33 108.6(6)
C36 C32 Hf1 74.9(3)
C33 C32 Hf1 74.0(3)
C36 C32 H32 125.7
C33 C32 H32 125.7
Hf1 C32 H32 117.4
C34 C33 C32 106.3(6)
C34 C33 Hf1 73.6(3)
C32 C33 Hf1 73.2(3)
C34 C33 H33 126.8
C32 C33 H33 126.8
Hf1 C33 H33 118.5
C35 C34 C33 109.1(6)
C35 C34 Hf1 73.8(3)
C33 C34 Hf1 74.0(3)
C35 C34 H34 125.4
C33 C34 H34 125.4
Hf1 C34 H34 118.6
C34 C35 C36 107.6(7)
C34 C35 Hf1 73.9(4)
C36 C35 Hf1 74.6(3)
C34 C35 H35 126.2
C36 C35 H35 126.2
Hf1 C35 H35 117.3
C32 C36 C35 108.3(6)
C32 C36 Hf1 73.1(3)
C35 C36 Hf1 73.1(3)
C32 C36 H36 125.9
C35 C36 H36 125.9
Hf1 C36 H36 119.8
Pd2 C37 H37 109.5
Pd2 C37 H38 109.5
H37 C37 H38 109.5
Pd2 C37 H39 109.5
H37 C37 H39 109.5
H38 C37 H39 109.5
Pd2 C38 H40 109.5
Pd2 C38 H41 109.5
H40 C38 H41 109.5
Pd2 C38 H42 109.5
H40 C38 H42 109.5
H41 C38 H42 109.5
C40 C39 C44 119.1(3)
C40 C39 P3 120.0(3)
C44 C39 P3 120.2(3)
C39 C40 C41 120.7(4)
C39 C40 H43 119.7
C41 C40 H43 119.7
C42 C41 C40 119.7(4)
C42 C41 H44 120.2
C40 C41 H44 120.2
C41 C42 C43 120.4(4)
C41 C42 H45 119.8
C43 C42 H45 119.8
C42 C43 C44 120.2(4)
C42 C43 H46 119.9
C44 C43 H46 119.9
C43 C44 C39 119.8(4)
C43 C44 H47 120.1
C39 C44 H47 120.1
C46 C45 C50 118.5(4)
C46 C45 P3 122.7(3)
C50 C45 P3 118.5(3)
C45 C46 C47 120.4(4)
C45 C46 H48 119.8
C47 C46 H48 119.8
C48 C47 C46 120.6(4)
C48 C47 H49 119.7
C46 C47 H49 119.7
C47 C48 C49 119.7(4)
C47 C48 H50 120.2
C49 C48 H50 120.2
C48 C49 C50 120.6(4)
C48 C49 H51 119.7
C50 C49 H51 119.7
C49 C50 C45 120.2(4)
C49 C50 H52 119.9
C45 C50 H52 119.9
C56 C51 C52 118.3(4)
C56 C51 P4 118.3(3)
C52 C51 P4 123.3(3)
C53 C52 C51 120.5(5)
C53 C52 H53 119.8
C51 C52 H53 119.8
C54 C53 C52 120.5(5)
C54 C53 H54 119.8
C52 C53 H54 119.8
C53 C54 C55 119.8(4)
C53 C54 H55 120.1
C55 C54 H55 120.1
C54 C55 C56 119.6(5)
C54 C55 H56 120.2
C56 C55 H56 120.2
C51 C56 C55 121.3(4)
C51 C56 H57 119.4
C55 C56 H57 119.4
C58 C57 C62 118.5(4)
C58 C57 P4 120.9(3)
C62 C57 P4 120.4(3)
C57 C58 C59 120.8(5)
C57 C58 H58 119.6
C59 C58 H58 119.6
C60 C59 C58 120.0(5)
C60 C59 H59 120.0
C58 C59 H59 120.0
C61 C60 C59 120.1(5)
C61 C60 H60 119.9
C59 C60 H60 119.9
C60 C61 C62 120.4(5)
C60 C61 H61 119.8
C62 C61 H61 119.8
C61 C62 C57 120.1(4)
C61 C62 H62 120.0
C57 C62 H62 120.0
C67 C63 C64 108.6(5)
C67 C63 Hf2 74.3(3)
C64 C63 Hf2 72.6(3)
C67 C63 H63 125.7
C64 C63 H63 125.7
Hf2 C63 H63 119.3
C63 C64 C65 106.0(4)
C63 C64 Hf2 74.8(3)
C65 C64 Hf2 73.2(3)
C63 C64 H64 127.0
C65 C64 H64 127.0
Hf2 C64 H64 117.3
C66 C65 C64 105.5(5)
C66 C65 Hf2 74.9(3)
C64 C65 Hf2 72.7(3)
C66 C65 H65 127.2
C64 C65 H65 127.2
Hf2 C65 H65 117.4
C65 C66 C67 110.0(5)
C65 C66 Hf2 73.4(3)
C67 C66 Hf2 74.1(3)
C65 C66 H66 125.0
C67 C66 H66 125.0
Hf2 C66 H66 119.2
C63 C67 C66 109.8(5)
C63 C67 Hf2 74.8(3)
C66 C67 Hf2 74.3(3)
C63 C67 H67 125.1
C66 C67 H67 125.1
Hf2 C67 H67 117.6
C72 C68 C69 103.4(5)
C72 C68 Hf2 75.3(3)
C69 C68 Hf2 72.7(3)
C72 C68 H68 128.3
C69 C68 H68 128.3
Hf2 C68 H68 116.4
C70 C69 C68 106.1(5)
C70 C69 Hf2 75.1(3)
C68 C69 Hf2 72.7(3)
C70 C69 H69 127.0
C68 C69 H69 127.0
Hf2 C69 H69 117.5
C71 C70 C69 110.7(6)
C71 C70 Hf2 75.5(3)
C69 C70 Hf2 73.9(3)
C71 C70 H70 124.7
C69 C70 H70 124.7
Hf2 C70 H70 117.7
C70 C71 C72 110.9(6)
C70 C71 Hf2 74.4(3)
C72 C71 Hf2 75.0(3)
C70 C71 H71 124.6
C72 C71 H71 124.6
Hf2 C71 H71 117.7
C71 C72 C68 109.0(6)
C71 C72 Hf2 74.3(3)
C68 C72 Hf2 72.6(3)
C71 C72 H72 125.5
C68 C72 H72 125.5
Hf2 C72 H72 119.4

loop_
_geom_bond_atom_site_label_1
_geom_bond_atom_site_label_2
_geom_bond_distance
Pd1 C1 2.114(4)
Pd1 C2 2.117(4)
Pd1 P2 2.2733(10)
Pd1 P1 2.2867(10)
Pd2 C38 2.111(4)
Pd2 C37 2.114(3)
Pd2 P3 2.2793(8)
Pd2 P4 2.2893(9)
Hf1 O1 1.975(3)
Hf1 O2 1.982(3)
Hf1 C27 2.490(6)
Hf1 C30 2.500(6)
Hf1 C31 2.500(6)
Hf1 C32 2.503(5)
Hf1 C35 2.506(6)
Hf1 C34 2.507(6)
Hf1 C33 2.513(5)
Hf1 C28 2.515(6)
Hf1 C29 2.524(6)
Hf1 C36 2.526(5)
Hf2 O4 1.988(2)
Hf2 O3 2.002(2)
Hf2 C69 2.481(5)
Hf2 C68 2.482(5)
Hf2 C70 2.495(5)
Hf2 C64 2.496(5)
Hf2 C65 2.502(4)
Hf2 C71 2.508(5)
Hf2 C72 2.516(5)
Hf2 C67 2.518(5)
Hf2 C66 2.521(4)
Hf2 C63 2.525(5)
P1 O1 1.594(3)
P1 C9 1.840(5)
P1 C3 1.842(4)
P2 O2 1.596(3)
P2 C15 1.818(4)
P2 C21 1.831(4)
P3 O3 1.590(2)
P3 C45 1.822(4)
P3 C39 1.829(3)
P4 O4 1.590(3)
P4 C57 1.822(4)
P4 C51 1.832(4)
C1 H1 0.9800
C1 H2 0.9800
C1 H3 0.9800
C2 H4 0.9800
C2 H5 0.9800
C2 H6 0.9800
C3 C4 1.382(6)
C3 C8 1.396(6)
C4 C5 1.389(6)
C4 H7 0.9500
C5 C6 1.384(7)
C5 H8 0.9500
C6 C7 1.353(8)
C6 H9 0.9500
C7 C8 1.376(8)
C7 H10 0.9500
C8 H11 0.9500
C9 C10 1.378(7)
C9 C14 1.380(7)
C10 C11 1.401(8)
C10 H12 0.9500
C11 C12 1.362(10)
C11 H13 0.9500
C12 C13 1.369(10)
C12 H14 0.9500
C13 C14 1.388(8)
C13 H15 0.9500
C14 H16 0.9500
C15 C16 1.386(6)
C15 C20 1.394(6)
C16 C17 1.389(7)
C16 H17 0.9500
C17 C18 1.376(7)
C17 H18 0.9500
C18 C19 1.381(7)
C18 H19 0.9500
C19 C20 1.381(6)
C19 H20 0.9500
C20 H21 0.9500
C21 C26 1.383(6)
C21 C22 1.386(6)
C22 C23 1.387(7)
C22 H22 0.9500
C23 C24 1.380(7)
C23 H23 0.9500
C24 C25 1.367(7)
C24 H24 0.9500
C25 C26 1.390(7)
C25 H25 0.9500
C26 H26 0.9500
C27 C28 1.379(11)
C27 C31 1.397(11)
C27 H27 0.9500
C28 C29 1.385(11)
C28 H28 0.9500
C29 C30 1.378(11)
C29 H29 0.9500
C30 C31 1.427(11)
C30 H30 0.9500
C31 H31 0.9500
C32 C36 1.388(10)
C32 C33 1.417(8)
C32 H32 0.9500
C33 C34 1.403(10)
C33 H33 0.9500
C34 C35 1.395(11)
C34 H34 0.9500
C35 C36 1.400(10)
C35 H35 0.9500
C36 H36 0.9500
C37 H37 0.9800
C37 H38 0.9800
C37 H39 0.9800
C38 H40 0.9800
C38 H41 0.9800
C38 H42 0.9800
C39 C40 1.391(5)
C39 C44 1.402(5)
C40 C41 1.393(5)
C40 H43 0.9500
C41 C42 1.378(6)
C41 H44 0.9500
C42 C43 1.387(7)
C42 H45 0.9500
C43 C44 1.390(6)
C43 H46 0.9500
C44 H47 0.9500
C45 C46 1.392(5)
C45 C50 1.393(5)
C46 C47 1.395(6)
C46 H48 0.9500
C47 C48 1.368(7)
C47 H49 0.9500
C48 C49 1.376(8)
C48 H50 0.9500
C49 C50 1.393(6)
C49 H51 0.9500
C50 H52 0.9500
C51 C56 1.385(6)
C51 C52 1.394(5)
C52 C53 1.386(6)
C52 H53 0.9500
C53 C54 1.379(8)
C53 H54 0.9500
C54 C55 1.380(7)
C54 H55 0.9500
C55 C56 1.391(6)
C55 H56 0.9500
C56 H57 0.9500
C57 C58 1.385(6)
C57 C62 1.409(6)
C58 C59 1.391(7)
C58 H58 0.9500
C59 C60 1.383(9)
C59 H59 0.9500
C60 C61 1.372(8)
C60 H60 0.9500
C61 C62 1.389(6)
C61 H61 0.9500
C62 H62 0.9500
C63 C67 1.341(8)
C63 C64 1.411(9)
C63 H63 0.9500
C64 C65 1.467(9)
C64 H64 0.9500
C65 C66 1.369(7)
C65 H65 0.9500
C66 C67 1.375(7)
C66 H66 0.9500
C67 H67 0.9500
C68 C72 1.383(9)
C68 C69 1.475(11)
C68 H68 0.9500
C69 C70 1.333(11)
C69 H69 0.9500
C70 C71 1.299(10)
C70 H70 0.9500
C71 C72 1.330(9)
C71 H71 0.9500
C72 H72 0.9500

loop_
_geom_torsion_atom_site_label_1
_geom_torsion_atom_site_label_2
_geom_torsion_atom_site_label_3
_geom_torsion_atom_site_label_4
_geom_torsion
C1 Pd1 P1 O1 -179.55(19)
C2 Pd1 P1 O1 168.4(13)
P2 Pd1 P1 O1 2.59(15)
C1 Pd1 P1 C9 -60.3(2)
C2 Pd1 P1 C9 -72.4(13)
P2 Pd1 P1 C9 121.79(16)
C1 Pd1 P1 C3 62.60(19)
C2 Pd1 P1 C3 50.6(13)
P2 Pd1 P1 C3 -115.26(15)
C1 Pd1 P2 O2 -179(100)
C2 Pd1 P2 O2 167.59(19)
P1 Pd1 P2 O2 -13.88(14)
C1 Pd1 P2 C15 -58.6(9)
C2 Pd1 P2 C15 -71.87(19)
P1 Pd1 P2 C15 106.66(14)
C1 Pd1 P2 C21 59.4(9)
C2 Pd1 P2 C21 46.1(2)
P1 Pd1 P2 C21 -135.34(15)
C38 Pd2 P3 O3 -168.9(12)
C37 Pd2 P3 O3 179.10(16)
P4 Pd2 P3 O3 -3.82(12)
C38 Pd2 P3 C45 -51.2(12)
C37 Pd2 P3 C45 -63.16(16)
P4 Pd2 P3 C45 113.92(12)
C38 Pd2 P3 C39 68.7(12)
C37 Pd2 P3 C39 56.72(17)
P4 Pd2 P3 C39 -126.20(13)
C38 Pd2 P4 O4 -166.33(18)
C37 Pd2 P4 O4 173.4(8)
P3 Pd2 P4 O4 15.23(13)
C38 Pd2 P4 C57 74.42(18)
C37 Pd2 P4 C57 54.1(9)
P3 Pd2 P4 C57 -104.02(13)
C38 Pd2 P4 C51 -46.79(18)
C37 Pd2 P4 C51 -67.1(9)
P3 Pd2 P4 C51 134.77(13)
C9 P1 O1 Hf1 -114.6(4)
C3 P1 O1 Hf1 136.0(3)
Pd1 P1 O1 Hf1 12.2(4)
O2 Hf1 O1 P1 -11.5(4)
C27 Hf1 O1 P1 -97.6(4)
C30 Hf1 O1 P1 -149.5(4)
C31 Hf1 O1 P1 -138.6(4)
C32 Hf1 O1 P1 98.8(4)
C35 Hf1 O1 P1 78.7(4)
C34 Hf1 O1 P1 111.1(4)
C33 Hf1 O1 P1 126.8(4)
C28 Hf1 O1 P1 -96.0(4)
C29 Hf1 O1 P1 -124.7(4)
C36 Hf1 O1 P1 67.3(4)
C15 P2 O2 Hf1 -103.5(3)
C21 P2 O2 Hf1 150.6(3)
Pd1 P2 O2 Hf1 21.8(4)
O1 Hf1 O2 P2 -9.6(3)
C27 Hf1 O2 P2 115.5(4)
C30 Hf1 O2 P2 94.8(4)
C31 Hf1 O2 P2 128.0(4)
C32 Hf1 O2 P2 -148.3(4)
C35 Hf1 O2 P2 -95.7(4)
C34 Hf1 O2 P2 -93.4(4)
C33 Hf1 O2 P2 -132.7(4)
C28 Hf1 O2 P2 83.4(4)
C29 Hf1 O2 P2 68.8(4)
C36 Hf1 O2 P2 -126.4(4)
C45 P3 O3 Hf2 -152.1(2)
C39 P3 O3 Hf2 100.9(3)
Pd2 P3 O3 Hf2 -29.6(3)
O4 Hf2 O3 P3 39.1(3)
C69 Hf2 O3 P3 175.8(3)
C68 Hf2 O3 P3 151.6(3)
C70 Hf2 O3 P3 157.9(3)
C64 Hf2 O3 P3 -97.2(3)
C65 Hf2 O3 P3 -70.4(3)
C71 Hf2 O3 P3 128.0(3)
C72 Hf2 O3 P3 119.5(3)
C67 Hf2 O3 P3 -48.6(3)
C66 Hf2 O3 P3 -38.4(3)
C63 Hf2 O3 P3 -79.2(3)
C57 P4 O4 Hf2 124.1(3)
C51 P4 O4 Hf2 -127.7(3)
Pd2 P4 O4 Hf2 -1.7(3)
O3 Hf2 O4 P4 -19.6(3)
C69 Hf2 O4 P4 -132.7(4)
C68 Hf2 O4 P4 -155.2(3)
C70 Hf2 O4 P4 -98.7(3)
C64 Hf2 O4 P4 100.6(4)
C65 Hf2 O4 P4 119.5(3)
C71 Hf2 O4 P4 -104.5(3)
C72 Hf2 O4 P4 -134.2(3)
C67 Hf2 O4 P4 67.9(3)
C66 Hf2 O4 P4 98.4(3)
C63 Hf2 O4 P4 63.8(3)
O1 P1 C3 C4 -128.7(4)
C9 P1 C3 C4 127.3(4)
Pd1 P1 C3 C4 -0.3(4)
O1 P1 C3 C8 47.8(5)
C9 P1 C3 C8 -56.2(5)
Pd1 P1 C3 C8 176.2(4)
C8 C3 C4 C5 2.8(7)
P1 C3 C4 C5 179.5(4)
C3 C4 C5 C6 0.3(7)
C4 C5 C6 C7 -3.3(8)
C5 C6 C7 C8 3.1(10)
C6 C7 C8 C3 0.1(11)
C4 C3 C8 C7 -3.0(9)
P1 C3 C8 C7 -179.7(5)
O1 P1 C9 C10 134.4(4)
C3 P1 C9 C10 -121.1(4)
Pd1 P1 C9 C10 4.9(5)
O1 P1 C9 C14 -37.5(5)
C3 P1 C9 C14 67.0(5)
Pd1 P1 C9 C14 -167.0(4)
C14 C9 C10 C11 -1.0(9)
P1 C9 C10 C11 -173.4(5)
C9 C10 C11 C12 1.5(11)
C10 C11 C12 C13 -0.9(12)
C11 C12 C13 C14 -0.1(12)
C10 C9 C14 C13 0.1(9)
P1 C9 C14 C13 172.2(5)
C12 C13 C14 C9 0.5(11)
O2 P2 C15 C16 -41.6(4)
C21 P2 C15 C16 63.4(4)
Pd1 P2 C15 C16 -170.7(3)
O2 P2 C15 C20 137.8(3)
C21 P2 C15 C20 -117.2(3)
Pd1 P2 C15 C20 8.7(4)
C20 C15 C16 C17 0.7(7)
P2 C15 C16 C17 -179.9(4)
C15 C16 C17 C18 1.7(8)
C16 C17 C18 C19 -2.4(8)
C17 C18 C19 C20 0.6(7)
C18 C19 C20 C15 1.8(7)
C16 C15 C20 C19 -2.5(7)
P2 C15 C20 C19 178.1(3)
O2 P2 C21 C26 127.1(4)
C15 P2 C21 C26 20.8(5)
Pd1 P2 C21 C26 -102.7(4)
O2 P2 C21 C22 -54.0(4)
C15 P2 C21 C22 -160.4(4)
Pd1 P2 C21 C22 76.2(4)
C26 C21 C22 C23 -1.6(8)
P2 C21 C22 C23 179.5(5)
C21 C22 C23 C24 1.4(9)
C22 C23 C24 C25 -0.2(9)
C23 C24 C25 C26 -0.8(10)
C22 C21 C26 C25 0.6(8)
P2 C21 C26 C25 179.5(5)
C24 C25 C26 C21 0.6(10)
O1 Hf1 C27 C28 3.0(6)
O2 Hf1 C27 C28 -85.5(5)
C30 Hf1 C27 C28 77.2(5)
C31 Hf1 C27 C28 115.7(7)
C32 Hf1 C27 C28 171.8(5)
C35 Hf1 C27 C28 -169.9(5)
C34 Hf1 C27 C28 134.3(5)
C33 Hf1 C27 C28 140.2(5)
C29 Hf1 C27 C28 37.2(5)
C36 Hf1 C27 C28 -161.8(5)
O1 Hf1 C27 C31 -112.7(5)
O2 Hf1 C27 C31 158.8(5)
C30 Hf1 C27 C31 -38.5(5)
C32 Hf1 C27 C31 56.1(5)
C35 Hf1 C27 C31 74.4(7)
C34 Hf1 C27 C31 18.6(7)
C33 Hf1 C27 C31 24.5(6)
C28 Hf1 C27 C31 -115.7(7)
C29 Hf1 C27 C31 -78.5(5)
C36 Hf1 C27 C31 82.5(5)
C31 C27 C28 C29 -0.2(7)
Hf1 C27 C28 C29 -67.0(4)
C31 C27 C28 Hf1 66.8(5)
O1 Hf1 C28 C27 -177.5(5)
O2 Hf1 C28 C27 91.8(5)
C30 Hf1 C28 C27 -78.5(5)
C31 Hf1 C28 C27 -37.0(4)
C32 Hf1 C28 C27 -10.4(6)
C35 Hf1 C28 C27 101(3)
C34 Hf1 C28 C27 -94.0(7)
C33 Hf1 C28 C27 -53.4(6)
C29 Hf1 C28 C27 -114.3(7)
C36 Hf1 C28 C27 30.1(7)
O1 Hf1 C28 C29 -63.2(5)
O2 Hf1 C28 C29 -153.8(5)
C27 Hf1 C28 C29 114.3(7)
C30 Hf1 C28 C29 35.8(5)
C31 Hf1 C28 C29 77.4(5)
C32 Hf1 C28 C29 103.9(5)
C35 Hf1 C28 C29 -144(3)
C34 Hf1 C28 C29 20.3(9)
C33 Hf1 C28 C29 60.9(6)
C36 Hf1 C28 C29 144.5(5)
C27 C28 C29 C30 1.2(7)
Hf1 C28 C29 C30 -64.9(5)
C27 C28 C29 Hf1 66.0(4)
O1 Hf1 C29 C30 -128.4(5)
O2 Hf1 C29 C30 145.3(4)
C27 Hf1 C29 C30 79.6(5)
C31 Hf1 C29 C30 38.6(5)
C32 Hf1 C29 C30 14.3(6)
C35 Hf1 C29 C30 -69.8(7)
C34 Hf1 C29 C30 -52.4(5)
C33 Hf1 C29 C30 -18.0(5)
C28 Hf1 C29 C30 116.9(7)
C36 Hf1 C29 C30 16.9(11)
O1 Hf1 C29 C28 114.8(5)
O2 Hf1 C29 C28 28.5(5)
C27 Hf1 C29 C28 -37.3(5)
C30 Hf1 C29 C28 -116.9(7)
C31 Hf1 C29 C28 -78.3(5)
C32 Hf1 C29 C28 -102.6(5)
C35 Hf1 C29 C28 173.3(5)
C34 Hf1 C29 C28 -169.2(5)
C33 Hf1 C29 C28 -134.8(5)
C36 Hf1 C29 C28 -99.9(9)
C28 C29 C30 C31 -1.7(8)
Hf1 C29 C30 C31 -66.9(5)
C28 C29 C30 Hf1 65.2(4)
O1 Hf1 C30 C29 51.2(5)
O2 Hf1 C30 C29 -50.1(6)
C27 Hf1 C30 C29 -75.9(5)
C31 Hf1 C30 C29 -113.6(7)
C32 Hf1 C30 C29 -168.8(5)
C35 Hf1 C30 C29 144.1(5)
C34 Hf1 C30 C29 136.9(5)
C33 Hf1 C30 C29 163.0(5)
C28 Hf1 C30 C29 -35.9(5)
C36 Hf1 C30 C29 -172.9(4)
O1 Hf1 C30 C31 164.9(5)
O2 Hf1 C30 C31 63.5(6)
C27 Hf1 C30 C31 37.7(5)
C32 Hf1 C30 C31 -55.2(5)
C35 Hf1 C30 C31 -102.2(5)
C34 Hf1 C30 C31 -109.4(5)
C33 Hf1 C30 C31 -83.3(5)
C28 Hf1 C30 C31 77.7(5)
C29 Hf1 C30 C31 113.6(7)
C36 Hf1 C30 C31 -59.2(6)
C28 C27 C31 C30 -0.8(7)
Hf1 C27 C31 C30 66.5(5)
C28 C27 C31 Hf1 -67.4(4)
C29 C30 C31 C27 1.5(7)
Hf1 C30 C31 C27 -66.5(4)
C29 C30 C31 Hf1 68.0(4)
O1 Hf1 C31 C27 93.3(5)
O2 Hf1 C31 C27 -23.8(6)
C30 Hf1 C31 C27 113.2(8)
C32 Hf1 C31 C27 -122.8(5)
C35 Hf1 C31 C27 -139.0(5)
C34 Hf1 C31 C27 -167.6(5)
C33 Hf1 C31 C27 -156.3(5)
C28 Hf1 C31 C27 36.3(5)
C29 Hf1 C31 C27 76.2(6)
C36 Hf1 C31 C27 -111.1(5)
O1 Hf1 C31 C30 -19.9(6)
O2 Hf1 C31 C30 -137.0(5)
C27 Hf1 C31 C30 -113.2(8)
C32 Hf1 C31 C30 124.0(5)
C35 Hf1 C31 C30 107.7(6)
C34 Hf1 C31 C30 79.2(5)
C33 Hf1 C31 C30 90.4(5)
C28 Hf1 C31 C30 -76.9(6)
C29 Hf1 C31 C30 -37.0(5)
C36 Hf1 C31 C30 135.7(5)
O1 Hf1 C32 C36 -61.8(4)
O2 Hf1 C32 C36 43.8(4)
C27 Hf1 C32 C36 131.6(4)
C30 Hf1 C32 C36 -174.1(4)
C31 Hf1 C32 C36 158.7(4)
C35 Hf1 C32 C36 -36.7(4)
C34 Hf1 C32 C36 -77.2(5)
C33 Hf1 C32 C36 -115.0(6)
C28 Hf1 C32 C36 137.1(4)
C29 Hf1 C32 C36 178.4(4)
O1 Hf1 C32 C33 53.1(6)
O2 Hf1 C32 C33 158.8(5)
C27 Hf1 C32 C33 -113.5(5)
C30 Hf1 C32 C33 -59.1(5)
C31 Hf1 C32 C33 -86.4(5)
C35 Hf1 C32 C33 78.3(5)
C34 Hf1 C32 C33 37.8(5)
C28 Hf1 C32 C33 -107.9(5)
C29 Hf1 C32 C33 -66.7(6)
C36 Hf1 C32 C33 115.0(6)
C36 C32 C33 C34 0.8(7)
Hf1 C32 C33 C34 -66.6(4)
C36 C32 C33 Hf1 67.5(4)
O1 Hf1 C33 C34 -30.2(5)
O2 Hf1 C33 C34 84.5(4)
C27 Hf1 C33 C34 -173.0(4)
C30 Hf1 C33 C34 -126.2(5)
C31 Hf1 C33 C34 -159.9(5)
C32 Hf1 C33 C34 113.3(7)
C35 Hf1 C33 C34 36.4(4)
C28 Hf1 C33 C34 -146.4(5)
C29 Hf1 C33 C34 -116.7(5)
C36 Hf1 C33 C34 76.7(5)
O1 Hf1 C33 C32 -143.5(4)
O2 Hf1 C33 C32 -28.8(6)
C27 Hf1 C33 C32 73.7(5)
C30 Hf1 C33 C32 120.5(5)
C31 Hf1 C33 C32 86.8(5)
C35 Hf1 C33 C32 -76.9(5)
C34 Hf1 C33 C32 -113.3(7)
C28 Hf1 C33 C32 100.3(5)
C29 Hf1 C33 C32 130.0(5)
C36 Hf1 C33 C32 -36.6(4)
C32 C33 C34 C35 0.4(7)
Hf1 C33 C34 C35 -66.0(4)
C32 C33 C34 Hf1 66.4(4)
O1 Hf1 C34 C35 -91.7(4)
O2 Hf1 C34 C35 -4.3(5)
C27 Hf1 C34 C35 126.4(5)
C30 Hf1 C34 C35 170.0(4)
C31 Hf1 C34 C35 136.9(4)
C32 Hf1 C34 C35 77.8(5)
C33 Hf1 C34 C35 116.0(6)
C28 Hf1 C34 C35 -177.4(5)
C29 Hf1 C34 C35 -164.9(4)
C36 Hf1 C34 C35 37.6(4)
O1 Hf1 C34 C33 152.3(4)
O2 Hf1 C34 C33 -120.3(4)
C27 Hf1 C34 C33 10.4(6)
C30 Hf1 C34 C33 54.0(5)
C31 Hf1 C34 C33 20.9(5)
C32 Hf1 C34 C33 -38.2(4)
C35 Hf1 C34 C33 -116.0(6)
C28 Hf1 C34 C33 66.6(7)
C29 Hf1 C34 C33 79.1(5)
C36 Hf1 C34 C33 -78.4(4)
C33 C34 C35 C36 -1.5(7)
Hf1 C34 C35 C36 -67.6(4)
C33 C34 C35 Hf1 66.1(4)
O1 Hf1 C35 C34 85.5(4)
O2 Hf1 C35 C34 176.4(4)
C27 Hf1 C35 C34 -100.4(6)
C30 Hf1 C35 C34 -13.3(6)
C31 Hf1 C35 C34 -57.7(5)
C32 Hf1 C35 C34 -77.6(4)
C33 Hf1 C35 C34 -36.6(4)
C28 Hf1 C35 C34 167(3)
C29 Hf1 C35 C34 28.4(8)
C36 Hf1 C35 C34 -113.9(6)
O1 Hf1 C35 C36 -160.6(4)
O2 Hf1 C35 C36 -69.7(4)
C27 Hf1 C35 C36 13.6(7)
C30 Hf1 C35 C36 100.7(5)
C31 Hf1 C35 C36 56.3(6)
C32 Hf1 C35 C36 36.4(4)
C34 Hf1 C35 C36 113.9(6)
C33 Hf1 C35 C36 77.4(4)
C28 Hf1 C35 C36 -79(3)
C29 Hf1 C35 C36 142.3(5)
C33 C32 C36 C35 -1.8(7)
Hf1 C32 C36 C35 65.1(4)
C33 C32 C36 Hf1 -66.9(4)
C34 C35 C36 C32 2.0(7)
Hf1 C35 C36 C32 -65.1(4)
C34 C35 C36 Hf1 67.1(4)
O1 Hf1 C36 C32 137.5(3)
O2 Hf1 C36 C32 -136.7(4)
C27 Hf1 C36 C32 -56.3(4)
C30 Hf1 C36 C32 7.6(5)
C31 Hf1 C36 C32 -22.1(4)
C35 Hf1 C36 C32 115.8(6)
C34 Hf1 C36 C32 78.2(4)
C33 Hf1 C36 C32 37.5(4)
C28 Hf1 C36 C32 -73.7(6)
C29 Hf1 C36 C32 -3.9(10)
O1 Hf1 C36 C35 21.7(5)
O2 Hf1 C36 C35 107.5(4)
C27 Hf1 C36 C35 -172.1(4)
C30 Hf1 C36 C35 -108.2(5)
C31 Hf1 C36 C35 -137.9(5)
C32 Hf1 C36 C35 -115.8(6)
C34 Hf1 C36 C35 -37.6(4)
C33 Hf1 C36 C35 -78.3(5)
C28 Hf1 C36 C35 170.5(5)
C29 Hf1 C36 C35 -119.7(8)
O3 P3 C39 C40 -116.7(3)
C45 P3 C39 C40 137.6(3)
Pd2 P3 C39 C40 13.9(3)
O3 P3 C39 C44 54.2(3)
C45 P3 C39 C44 -51.5(3)
Pd2 P3 C39 C44 -175.2(3)
C44 C39 C40 C41 1.3(5)
P3 C39 C40 C41 172.3(3)
C39 C40 C41 C42 -0.5(6)
C40 C41 C42 C43 0.0(6)
C41 C42 C43 C44 -0.2(7)
C42 C43 C44 C39 1.1(6)
C40 C39 C44 C43 -1.6(6)
P3 C39 C44 C43 -172.6(3)
O3 P3 C45 C46 -137.2(3)
C39 P3 C45 C46 -32.1(4)
Pd2 P3 C45 C46 95.8(3)
O3 P3 C45 C50 48.9(3)
C39 P3 C45 C50 153.9(3)
Pd2 P3 C45 C50 -78.1(3)
C50 C45 C46 C47 -1.3(6)
P3 C45 C46 C47 -175.2(4)
C45 C46 C47 C48 -0.3(8)
C46 C47 C48 C49 1.2(8)
C47 C48 C49 C50 -0.7(8)
C48 C49 C50 C45 -0.9(7)
C46 C45 C50 C49 1.8(6)
P3 C45 C50 C49 176.0(4)
O4 P4 C51 C56 95.1(3)
C57 P4 C51 C56 -160.4(3)
Pd2 P4 C51 C56 -34.6(4)
O4 P4 C51 C52 -81.2(4)
C57 P4 C51 C52 23.2(4)
Pd2 P4 C51 C52 149.0(3)
C56 C51 C52 C53 -1.3(7)
P4 C51 C52 C53 175.0(4)
C51 C52 C53 C54 -1.8(9)
C52 C53 C54 C55 3.4(10)
C53 C54 C55 C56 -1.8(9)
C52 C51 C56 C55 2.9(7)
P4 C51 C56 C55 -173.6(4)
C54 C55 C56 C51 -1.4(8)
O4 P4 C57 C58 -142.2(3)
C51 P4 C57 C58 113.3(3)
Pd2 P4 C57 C58 -12.6(4)
O4 P4 C57 C62 33.2(3)
C51 P4 C57 C62 -71.4(3)
Pd2 P4 C57 C62 162.8(3)
C62 C57 C58 C59 2.4(6)
P4 C57 C58 C59 177.8(4)
C57 C58 C59 C60 -0.3(8)
C58 C59 C60 C61 -1.1(9)
C59 C60 C61 C62 0.4(9)
C60 C61 C62 C57 1.7(7)
C58 C57 C62 C61 -3.1(6)
P4 C57 C62 C61 -178.5(4)
O4 Hf2 C63 C67 8.1(4)
O3 Hf2 C63 C67 96.4(3)
C69 Hf2 C63 C67 -159.7(4)
C68 Hf2 C63 C67 -125.9(3)
C70 Hf2 C63 C67 170.2(3)
C64 Hf2 C63 C67 -115.8(5)
C65 Hf2 C63 C67 -76.2(3)
C71 Hf2 C63 C67 163.9(3)
C72 Hf2 C63 C67 -126.7(5)
C66 Hf2 C63 C67 -36.6(3)
O4 Hf2 C63 C64 123.9(3)
O3 Hf2 C63 C64 -147.8(3)
C69 Hf2 C63 C64 -43.8(4)
C68 Hf2 C63 C64 -10.1(4)
C70 Hf2 C63 C64 -74.0(4)
C65 Hf2 C63 C64 39.6(3)
C71 Hf2 C63 C64 -80.3(5)
C72 Hf2 C63 C64 -10.9(6)
C67 Hf2 C63 C64 115.8(5)
C66 Hf2 C63 C64 79.3(4)
C67 C63 C64 C65 -0.9(6)
Hf2 C63 C64 C65 -67.0(3)
C67 C63 C64 Hf2 66.1(4)
O4 Hf2 C64 C63 -77.8(4)
O3 Hf2 C64 C63 34.5(4)
C69 Hf2 C64 C63 137.8(4)
C68 Hf2 C64 C63 171.5(4)
C70 Hf2 C64 C63 119.8(3)
C65 Hf2 C64 C63 -112.4(4)
C71 Hf2 C64 C63 137.9(4)
C72 Hf2 C64 C63 174.5(3)
C67 Hf2 C64 C63 -35.3(3)
C66 Hf2 C64 C63 -75.1(3)
O4 Hf2 C64 C65 34.6(4)
O3 Hf2 C64 C65 146.9(3)
C69 Hf2 C64 C65 -109.8(4)
C68 Hf2 C64 C65 -76.1(3)
C70 Hf2 C64 C65 -127.8(3)
C71 Hf2 C64 C65 -109.7(4)
C72 Hf2 C64 C65 -73.1(3)
C67 Hf2 C64 C65 77.1(3)
C66 Hf2 C64 C65 37.2(3)
C63 Hf2 C64 C65 112.4(4)
C63 C64 C65 C66 -0.2(5)
Hf2 C64 C65 C66 -68.4(3)
C63 C64 C65 Hf2 68.2(3)
O4 Hf2 C65 C66 -42.4(3)
O3 Hf2 C65 C66 63.3(4)
C69 Hf2 C65 C66 -179.0(3)
C68 Hf2 C65 C66 -146.4(4)
C70 Hf2 C65 C66 179.3(3)
C64 Hf2 C65 C66 111.9(5)
C71 Hf2 C65 C66 -143.1(4)
C72 Hf2 C65 C66 -126.2(3)
C67 Hf2 C65 C66 35.7(3)
C63 Hf2 C65 C66 74.1(3)
O4 Hf2 C65 C64 -154.3(3)
O3 Hf2 C65 C64 -48.7(4)
C69 Hf2 C65 C64 69.1(4)
C68 Hf2 C65 C64 101.7(4)
C70 Hf2 C65 C64 67.3(4)
C71 Hf2 C65 C64 105.0(4)
C72 Hf2 C65 C64 121.9(3)
C67 Hf2 C65 C64 -76.3(3)
C66 Hf2 C65 C64 -111.9(5)
C63 Hf2 C65 C64 -37.8(3)
C64 C65 C66 C67 1.2(5)
Hf2 C65 C66 C67 -65.6(3)
C64 C65 C66 Hf2 66.8(3)
O4 Hf2 C66 C65 137.6(3)
O3 Hf2 C66 C65 -136.8(3)
C69 Hf2 C66 C65 1.3(4)
C68 Hf2 C66 C65 35.5(4)
C70 Hf2 C66 C65 -1.5(7)
C64 Hf2 C66 C65 -40.3(3)
C71 Hf2 C66 C65 75.3(5)
C72 Hf2 C66 C65 67.4(4)
C67 Hf2 C66 C65 -117.2(5)
C63 Hf2 C66 C65 -81.6(4)
O4 Hf2 C66 C67 -105.2(3)
O3 Hf2 C66 C67 -19.6(3)
C69 Hf2 C66 C67 118.4(4)
C68 Hf2 C66 C67 152.6(4)
C70 Hf2 C66 C67 115.6(5)
C64 Hf2 C66 C67 76.8(4)
C65 Hf2 C66 C67 117.2(5)
C71 Hf2 C66 C67 -167.5(4)
C72 Hf2 C66 C67 -175.4(3)
C63 Hf2 C66 C67 35.6(3)
C64 C63 C67 C66 1.7(6)
Hf2 C63 C67 C66 66.7(3)
C64 C63 C67 Hf2 -65.0(4)
C65 C66 C67 C63 -1.9(6)
Hf2 C66 C67 C63 -67.1(4)
C65 C66 C67 Hf2 65.2(4)
O4 Hf2 C67 C63 -172.9(3)
O3 Hf2 C67 C63 -81.1(3)
C69 Hf2 C67 C63 27.9(5)
C68 Hf2 C67 C63 77.7(5)
C70 Hf2 C67 C63 -17.4(6)
C64 Hf2 C67 C63 37.5(3)
C65 Hf2 C67 C63 80.5(4)
C71 Hf2 C67 C63 -105.7(16)
C72 Hf2 C67 C63 125.3(5)
C66 Hf2 C67 C63 116.2(5)
O4 Hf2 C67 C66 70.9(3)
O3 Hf2 C67 C66 162.7(3)
C69 Hf2 C67 C66 -88.2(4)
C68 Hf2 C67 C66 -38.5(5)
C70 Hf2 C67 C66 -133.6(4)
C64 Hf2 C67 C66 -78.7(4)
C65 Hf2 C67 C66 -35.6(3)
C71 Hf2 C67 C66 138.2(15)
C72 Hf2 C67 C66 9.1(6)
C63 Hf2 C67 C66 -116.2(5)
O4 Hf2 C68 C72 41.6(4)
O3 Hf2 C68 C72 -65.4(5)
C69 Hf2 C68 C72 -109.4(5)
C70 Hf2 C68 C72 -73.1(4)
C64 Hf2 C68 C72 175.2(4)
C65 Hf2 C68 C72 141.9(4)
C71 Hf2 C68 C72 -35.2(4)
C67 Hf2 C68 C72 144.2(3)
C66 Hf2 C68 C72 124.0(4)
C63 Hf2 C68 C72 -179.4(4)
O4 Hf2 C68 C69 151.0(4)
O3 Hf2 C68 C69 44.0(5)
C70 Hf2 C68 C69 36.3(4)
C64 Hf2 C68 C69 -75.4(4)
C65 Hf2 C68 C69 -108.7(4)
C71 Hf2 C68 C69 74.2(4)
C72 Hf2 C68 C69 109.4(5)
C67 Hf2 C68 C69 -106.4(4)
C66 Hf2 C68 C69 -126.6(4)
C63 Hf2 C68 C69 -70.0(4)
C72 C68 C69 C70 1.4(6)
Hf2 C68 C69 C70 -68.3(4)
C72 C68 C69 Hf2 69.7(3)
O4 Hf2 C69 C70 72.0(6)
O3 Hf2 C69 C70 -35.7(4)
C68 Hf2 C69 C70 112.5(5)
C64 Hf2 C69 C70 -145.2(5)
C65 Hf2 C69 C70 -177.2(4)
C71 Hf2 C69 C70 34.8(4)
C72 Hf2 C69 C70 73.8(4)
C67 Hf2 C69 C70 -137.6(4)
C66 Hf2 C69 C70 -177.9(4)
C63 Hf2 C69 C70 -123.1(4)
O4 Hf2 C69 C68 -40.5(6)
O3 Hf2 C69 C68 -148.2(4)
C70 Hf2 C69 C68 -112.5(5)
C64 Hf2 C69 C68 102.3(4)
C65 Hf2 C69 C68 70.3(4)
C71 Hf2 C69 C68 -77.7(4)
C72 Hf2 C69 C68 -38.7(4)
C67 Hf2 C69 C68 109.9(4)
C66 Hf2 C69 C68 69.6(4)
C63 Hf2 C69 C68 124.4(4)
C68 C69 C70 C71 -0.5(6)
Hf2 C69 C70 C71 -67.2(4)
C68 C69 C70 Hf2 66.7(3)
O4 Hf2 C70 C71 -11.7(4)
O3 Hf2 C70 C71 -97.9(4)
C69 Hf2 C70 C71 117.0(6)
C68 Hf2 C70 C71 76.4(4)
C64 Hf2 C70 C71 153.3(4)
C65 Hf2 C70 C71 120.4(4)
C72 Hf2 C70 C71 35.6(4)
C67 Hf2 C70 C71 -163.5(4)
C66 Hf2 C70 C71 121.4(6)
C63 Hf2 C70 C71 -173.8(3)
O4 Hf2 C70 C69 -128.7(4)
O3 Hf2 C70 C69 145.1(4)
C68 Hf2 C70 C69 -40.6(4)
C64 Hf2 C70 C69 36.3(5)
C65 Hf2 C70 C69 3.4(5)
C71 Hf2 C70 C69 -117.0(6)
C72 Hf2 C70 C69 -81.4(4)
C67 Hf2 C70 C69 79.5(5)
C66 Hf2 C70 C69 4.4(8)
C63 Hf2 C70 C69 69.2(4)
C69 C70 C71 C72 -0.6(7)
Hf2 C70 C71 C72 -66.8(4)
C69 C70 C71 Hf2 66.1(4)
O4 Hf2 C71 C70 169.7(4)
O3 Hf2 C71 C70 78.0(4)
C69 Hf2 C71 C70 -36.0(4)
C68 Hf2 C71 C70 -80.3(5)
C64 Hf2 C71 C70 -36.1(5)
C65 Hf2 C71 C70 -84.4(5)
C72 Hf2 C71 C70 -117.2(6)
C67 Hf2 C71 C70 102.6(15)
C66 Hf2 C71 C70 -130.2(5)
C63 Hf2 C71 C70 10.9(6)
O4 Hf2 C71 C72 -73.0(4)
O3 Hf2 C71 C72 -164.8(4)
C69 Hf2 C71 C72 81.2(4)
C68 Hf2 C71 C72 36.9(4)
C70 Hf2 C71 C72 117.2(6)
C64 Hf2 C71 C72 81.1(5)
C65 Hf2 C71 C72 32.8(5)
C67 Hf2 C71 C72 -140.2(14)
C66 Hf2 C71 C72 -12.9(7)
C63 Hf2 C71 C72 128.2(4)
C70 C71 C72 C68 1.6(6)
Hf2 C71 C72 C68 -64.8(4)
C70 C71 C72 Hf2 66.4(4)
C69 C68 C72 C71 -1.8(6)
Hf2 C68 C72 C71 65.9(4)
C69 C68 C72 Hf2 -67.7(3)
O4 Hf2 C72 C71 104.3(4)
O3 Hf2 C72 C71 16.7(4)
C69 Hf2 C72 C71 -74.4(5)
C68 Hf2 C72 C71 -116.3(6)
C70 Hf2 C72 C71 -34.9(4)
C64 Hf2 C72 C71 -121.9(4)
C65 Hf2 C72 C71 -156.2(4)
C67 Hf2 C72 C71 167.5(4)
C66 Hf2 C72 C71 173.2(4)
C63 Hf2 C72 C71 -115.0(6)
O4 Hf2 C72 C68 -139.5(4)
O3 Hf2 C72 C68 133.0(4)
C69 Hf2 C72 C68 41.9(4)
C70 Hf2 C72 C68 81.4(4)
C64 Hf2 C72 C68 -5.7(5)
C65 Hf2 C72 C68 -40.0(4)
C71 Hf2 C72 C68 116.3(6)
C67 Hf2 C72 C68 -76.3(5)
C66 Hf2 C72 C68 -70.5(4)
C63 Hf2 C72 C68 1.2(7)
